data_1507555
loop_
_publ_author_name
'Amspacher, David R.'
'Blanchard, Carol Z.'
'Fronczek, Frank R.'
'Saraiva, Marcelo C.'
'Waldrop, Grover L.'
'Strongin, Robert M.'

_publ_section_title
;
 Synthesis of a Reaction Intermediate Analogue of Biotin-Dependent
 Carboxylases via a Selective Derivatization of Biotin
;
_journal_issue 1
_journal_name_full 'Organic Letters'
_journal_page_first 99
_journal_paper_doi 10.1021/ol990026z
_journal_volume 1
_journal_year 1999
_chemical_formula_moiety C23H33N2O7PS
_chemical_formula_sum 'C23 H33 N2 O7 P S'
_chemical_formula_weight 512.57
_chemical_name_systematic ' ?'
_space_group_IT_number 4
_symmetry_cell_setting monoclinic
_symmetry_space_group_name_Hall 'P 2yb'
_symmetry_space_group_name_H-M 'P 1 21 1'
_cell_angle_alpha 90
_cell_angle_beta 112.15(1)
_cell_angle_gamma 90
_cell_formula_units_Z 2
_cell_length_a 10.546(1)
_cell_length_b 12.550(1)
_cell_length_c 10.674(1)
_cell_measurement_reflns_used 25
_cell_measurement_temperature 299
_cell_measurement_theta_max 42.9
_cell_measurement_theta_min 16.9
_cell_volume 1308.5(2)
_computing_cell_refinement CAD4_(Enraf-Nonius,_1994)
_computing_data_collection CAD4_(Enraf-Nonius,_1994)
_computing_data_reduction process_MolEN_(Fair,_1990)
_computing_publication_material BTABLE_PTABLE_CIF_IN_MolEN_(Fair,_1990)
_computing_structure_refinement LSFM_MolEN_(Fair,_1990)
_computing_structure_solution Direct_methods_(SIR,_Burla_et_al.,_1989)
_diffrn_ambient_temperature 299
_diffrn_measurement_device Enraf_Nonius_CAD4
_diffrn_measurement_method \q/2\q
_diffrn_radiation_monochromator graphite
_diffrn_radiation_source sealed_tube
_diffrn_radiation_type Cu-K\a
_diffrn_radiation_wavelength 1.54184
_diffrn_reflns_av_R_equivalents 0.038
_diffrn_reflns_limit_h_max 0
_diffrn_reflns_limit_h_min -13
_diffrn_reflns_limit_k_max 15
_diffrn_reflns_limit_k_min 0
_diffrn_reflns_limit_l_max 13
_diffrn_reflns_limit_l_min -12
_diffrn_reflns_number 2983
_diffrn_reflns_theta_max 75.0
_diffrn_reflns_theta_min 2.5
_diffrn_standards_decay_% 27.4
_diffrn_standards_interval_time 120
_diffrn_standards_number 3
_exptl_absorpt_coefficient_mu 2.025
_exptl_absorpt_correction_T_max 1.0000
_exptl_absorpt_correction_T_min 0.8909
_exptl_absorpt_correction_type psi_scans_(North,_Phillips,_Mathews,_1968)
_exptl_crystal_colour colorless
_exptl_crystal_density_diffrn 1.301
_exptl_crystal_density_method none
_exptl_crystal_description fragment
_exptl_crystal_F_000 544
_exptl_crystal_size_max 0.48
_exptl_crystal_size_mid 0.30
_exptl_crystal_size_min 0.20
_refine_diff_density_max 0.44
_refine_diff_density_min -0.28
_refine_ls_abs_structure_details ' ?'
_refine_ls_extinction_coef 2.3(6)E-6
_refine_ls_extinction_method isotropic_(Zachariasen,_1963)
_refine_ls_goodness_of_fit_all 4.756
_refine_ls_goodness_of_fit_obs 4.753
_refine_ls_hydrogen_treatment calculated_U=1.3_x_bonding_atom
_refine_ls_matrix_type full
_refine_ls_number_constraints 0
_refine_ls_number_parameters 287
_refine_ls_number_reflns 2104
_refine_ls_number_restraints 1
_refine_ls_R_factor_all 0.128
_refine_ls_R_factor_obs 0.096
_refine_ls_shift/esd_max 0.392
_refine_ls_shift/esd_mean 0.026
_refine_ls_structure_factor_coef F
_refine_ls_weighting_details 'w = 4Fo^2^/(\s^2^(Fo^2^) + 0.0004 Fo^4^)'
_refine_ls_weighting_scheme calc
_refine_ls_wR_factor_all 0.104
_refine_ls_wR_factor_obs 0.104
_reflns_number_observed 2104
_reflns_number_total 2824
_reflns_observed_criterion >1.0\s(I)
_cod_data_source_file ol990026z.cif
_cod_data_source_block Compound4
_cod_depositor_comments
;
The following automatic conversions were performed:

'_refine_ls_weighting_scheme' value '4Fo^2^/(\s^2^(Fo^2^) + 0.0004
Fo^4^)' was changed to 'calc'. New tag '_refine_ls_weighting_details'
was created. The value of the new tag was set to 'w =
4Fo^2^/(\s^2^(Fo^2^) + 0.0004 Fo^4^)'.

Automatic conversion script
Id: cif_fix_values 3143 2015-03-26 13:38:13Z robertas 
;
_cod_original_cell_volume 1308.4(5)
_cod_original_sg_symbol_Hall ' P 2yb'
_cod_original_formula_sum C23H33N2O7PS
_cod_database_code 1507555

loop_
_symmetry_equiv_pos_as_xyz
x,y,z
-x,1/2+y,-z

loop_
_atom_site_aniso_label
_atom_site_aniso_U_11
_atom_site_aniso_U_22
_atom_site_aniso_U_33
_atom_site_aniso_U_12
_atom_site_aniso_U_13
_atom_site_aniso_U_23
_atom_site_aniso_type_symbol
S 0.134(2) 0.116(2) 0.106(2) 0.020(2) 0.037(1) 0.005(2) S
P 0.0681(8) 0.072(1) 0.118(1) -0.006(1) 0.0404(8) 0.015(1) P
O1 0.059(2) 0.116(5) 0.131(4) -0.005(3) 0.038(2) -0.016(4) O
O2 0.239(5) 0.124(7) 0.421(8) -0.030(6) 0.243(4) -0.055(7) O
O3 0.395(6) 0.191(9) 0.250(5) 0.137(6) 0.250(3) 0.068(6) O
O4 0.065(2) 0.073(3) 0.101(3) 0.005(2) 0.038(2) 0.002(3) O
O5 0.061(2) 0.103(4) 0.151(4) -0.012(3) 0.034(2) 0.024(4) O
O6 0.094(3) 0.113(5) 0.099(3) -0.004(3) 0.051(2) 0.017(3) O
O7 0.109(3) 0.049(3) 0.185(5) -0.004(3) 0.064(3) 0.003(4) O
N1 0.065(3) 0.079(5) 0.127(4) 0.012(3) 0.051(2) 0.007(4) N
N2 0.051(2) 0.065(4) 0.086(3) 0.001(3) 0.033(2) 0.000(3) N
C1 0.055(4) 0.170(9) 0.078(4) -0.010(5) 0.023(3) -0.044(6) C
C2 0.065(3) 0.072(5) 0.132(5) -0.004(4) 0.054(3) 0.004(5) C
C3 0.056(3) 0.071(5) 0.116(5) -0.005(4) 0.039(3) 0.003(5) C
C4 0.082(5) 0.104(7) 0.126(7) 0.014(5) 0.020(5) -0.023(6) C
C5 0.048(3) 0.070(5) 0.093(4) -0.005(3) 0.028(3) -0.015(4) C
C6 0.086(5) 0.096(7) 0.136(7) -0.005(5) 0.045(4) -0.019(6) C
C7 0.108(5) 0.091(7) 0.149(7) 0.006(6) 0.063(4) 0.002(6) C
C8 0.145(7) 0.102(7) 0.099(6) 0.003(6) 0.059(4) -0.006(6) C
C9 0.107(6) 0.111(8) 0.130(7) 0.025(6) 0.045(5) 0.005(7) C
C10 0.140(6) 0.15(1) 0.118(5) 0.042(7) 0.075(4) 0.007(7) C
C11 0.145(7) 0.15(1) 0.32(1) 0.021(7) 0.111(6) -0.08(1) C
C12 0.075(5) 0.133(8) 0.128(7) 0.029(5) 0.022(4) -0.036(7) C
C13 0.141(8) 0.14(1) 0.124(8) 0.008(9) 0.019(7) -0.014(8) C
C14 0.177(7) 0.23(1) 0.190(7) -0.08(1) 0.123(5) -0.096(9) C
C15 0.081(5) 0.36(1) 0.164(8) 0.069(7) 0.018(5) -0.140(8) C
C18 0.069(3) 0.073(5) 0.088(4) -0.001(4) 0.045(2) 0.009(4) C
C19 0.078(4) 0.072(5) 0.106(5) -0.010(4) 0.040(3) -0.005(5) C
C20 0.243(9) 0.18(2) 0.205(9) -0.04(1) 0.150(6) -0.03(1) C
C21 0.42(1) 0.21(2) 0.32(1) -0.15(1) 0.296(6) -0.10(1) C

loop_
_atom_site_label
_atom_site_fract_x
_atom_site_fract_y
_atom_site_fract_z
_atom_site_U_iso_or_equiv
_atom_site_thermal_displace_type
_atom_site_calc_flag
_atom_site_calc_attached_atom
_atom_site_type_symbol
S 0.5380(3) 0.0000 0.6547(3) 0.118(2) Uij ? ? S
P 0.8528(2) 0.2816(2) 1.0611(2) 0.083(1) Uij ? ? P
O1 0.9205(5) 0.0258(6) 1.0550(6) 0.096(4) Uij ? ? O
O2 0.9253(8) -0.5890(9) 0.576(1) 0.232(7) Uij ? ? O
O3 0.9328(9) -0.4457(9) 0.4880(8) 0.266(7) Uij ? ? O
O4 0.5523(4) 0.1532(5) 1.0480(5) 0.078(3) Uij ? ? O
O5 1.0022(5) 0.2874(6) 1.1080(7) 0.098(4) Uij ? ? O
O6 0.7801(5) 0.2552(6) 0.9094(5) 0.101(3) Uij ? ? O
O7 0.7772(6) 0.3858(5) 1.0790(7) 0.100(4) Uij ? ? O
N1 0.7735(5) -0.1018(6) 0.9292(7) 0.087(4) Uij ? ? N
N2 0.6825(5) 0.0339(5) 0.9961(6) 0.066(3) Uij ? ? N
C1 0.5708(7) -0.132(1) 0.7171(8) 0.090(5) Uij ? ? C
C2 0.6286(7) -0.1271(8) 0.8699(9) 0.085(4) Uij ? ? C
C3 0.5645(6) -0.0289(7) 0.9109(8) 0.077(4) Uij ? ? C
C4 0.4763(9) 0.024(1) 0.783(1) 0.102(6) Uij ? ? C
C5 0.8063(6) -0.0119(7) 1.0031(7) 0.068(4) Uij ? ? C
C6 0.6551(8) -0.1883(9) 0.645(1) 0.104(6) Uij ? ? C
C7 0.6805(9) -0.301(1) 0.672(1) 0.113(6) Uij ? ? C
C8 0.770(1) -0.349(1) 0.5962(9) 0.114(7) Uij ? ? C
C9 0.8123(9) -0.454(1) 0.630(1) 0.116(7) Uij ? ? C
C10 0.891(1) -0.493(1) 0.5545(9) 0.136(7) Uij ? ? C
C11 1.025(1) -0.637(1) 0.512(2) 0.19(1) Uij ? ? C
C12 1.1696(8) -0.622(1) 0.612(1) 0.109(6) Uij ? ? C
C13 1.227(1) -0.535(1) 0.580(1) 0.134(9) Uij ? ? C
C14 1.371(1) -0.522(2) 0.656(1) 0.199(9) Uij ? ? C
C15 1.4387(9) -0.597(1) 0.755(1) 0.168(8) Uij ? ? C
C16 1.357(2) -0.670(2) 0.767(2) 0.225(8) Uiso ? ? C
C17 1.243(1) -0.681(2) 0.704(2) 0.183(6) Uiso ? ? C
C18 0.6669(7) 0.1255(7) 1.0590(8) 0.076(4) Uij ? ? C
C19 0.7910(7) 0.1865(7) 1.1467(9) 0.084(5) Uij ? ? C
C20 0.835(1) 0.253(2) 0.812(1) 0.21(1) Uij ? ? C
C21 0.751(2) 0.235(2) 0.681(2) 0.31(1) Uij ? ? C
C22 0.799(1) 0.494(2) 1.024(2) 0.211(7) Uiso ? ? C
C23 0.849(2) 0.546(2) 1.119(2) 0.247(9) Uiso ? ? C
H1N 0.8409 -0.1460 0.9167 0.1121 Uiso calc N1 H
H1 0.4921 -0.1756 0.6966 0.1323 Uiso calc C1 H
H2 0.6109 -0.1950 0.8993 0.1104 Uiso calc C2 H
H3 0.5077 -0.0422 0.9603 0.1026 Uiso calc C3 H
H4a 0.3859 -0.0038 0.7561 0.1422 Uiso calc C4 H
H4b 0.4751 0.0982 0.7979 0.1422 Uiso calc C4 H
H6a 0.7413 -0.1535 0.6719 0.1365 Uiso calc C6 H
H6b 0.6072 -0.1800 0.5504 0.1365 Uiso calc C6 H
H7a 0.5954 -0.3378 0.6433 0.1453 Uiso calc C7 H
H7b 0.7275 -0.3113 0.7669 0.1453 Uiso calc C7 H
H8a 0.8491 -0.3058 0.6166 0.1451 Uiso calc C8 H
H8b 0.7173 -0.3462 0.5018 0.1451 Uiso calc C8 H
H9a 0.7338 -0.4975 0.6107 0.1510 Uiso calc C9 H
H9b 0.8670 -0.4571 0.7236 0.1510 Uiso calc C9 H
H11a 1.0128 -0.6012 0.4296 0.2557 Uiso calc C11 H
H11b 1.0068 -0.7109 0.4940 0.2557 Uiso calc C11 H
H13 1.1758 -0.4859 0.5118 0.1859 Uiso calc C13 H
H14 1.4194 -0.4633 0.6400 0.2395 Uiso calc C14 H
H15 1.5341 -0.5956 0.8079 0.2721 Uiso calc C15 H
H16 1.3968 -0.7209 0.8367 0.2921 Uiso calc C16 H
H17 1.1999 -0.7421 0.7239 0.2380 Uiso calc C17 H
H19a 0.7687 0.2228 1.2137 0.1091 Uiso calc C19 H
H19b 0.8623 0.1368 1.1889 0.1091 Uiso calc C19 H
H20a 0.9022 0.1985 0.8370 0.2454 Uiso calc C20 H
H20b 0.8774 0.3201 0.8149 0.2454 Uiso calc C20 H
H21a 0.8038 0.2359 0.6261 0.3534 Uiso calc C21 H
H21b 0.7082 0.1676 0.6744 0.3534 Uiso calc C21 H
H21c 0.6834 0.2892 0.6524 0.3534 Uiso calc C21 H
H22a 0.7144 0.5238 0.9668 0.2749 Uiso calc C22 H
H22b 0.8580 0.4872 0.9755 0.2749 Uiso calc C22 H
H23a 0.8665 0.6149 1.0933 0.3209 Uiso calc C23 H
H23b 0.7898 0.5506 1.1670 0.3209 Uiso calc C23 H
H23c 0.9333 0.5140 1.1757 0.3209 Uiso calc C23 H

loop_
_atom_type_symbol
_atom_type_scat_dispersion_real
_atom_type_scat_dispersion_imag
_atom_type_scat_source
C 0.017 0.009 International_Tables_Vol_IV_Table_2.3.1
H 0.000 0.000 International_Tables_Vol_IV_Table_2.3.1
N 0.029 0.018 International_Tables_Vol_IV_Table_2.3.1
O 0.047 0.032 International_Tables_Vol_IV_Table_2.3.1
P 0.283 0.434 International_Tables_Vol_IV_Table_2.3.1
S 0.319 0.557 International_Tables_Vol_IV_Table_2.3.1

loop_
_geom_angle_atom_site_label_1
_geom_angle_atom_site_label_2
_geom_angle_atom_site_label_3
_geom_angle
C1 S C4 86.6(5)
O5 P O6 114.5(4)
O5 P O7 116.4(4)
O5 P C19 114.5(4)
O6 P O7 103.4(4)
O6 P C19 105.2(4)
O7 P C19 101.3(4)
C10 O2 C11 118(1)
P O6 C20 128.1(6)
P O7 C22 122.1(9)
C2 N1 C5 115.8(7)
C2 N1 H1N 122.1
C5 N1 H1N 122.1
C3 N2 C5 111.6(6)
C3 N2 C18 121.6(6)
C5 N2 C18 126.7(5)
S C1 C2 108.2(8)
S C1 C6 108.0(7)
S C1 H1 115.1
C2 C1 C6 118.7(7)
C2 C1 H1 103.5
C6 C1 H1 103.5
N1 C2 C1 114.1(8)
N1 C2 C3 101.7(6)
N1 C2 H2 110.9
C1 C2 C3 107.2(7)
C1 C2 H2 105.8
C3 C2 H2 117.4
N2 C3 C2 104.2(5)
N2 C3 C4 115.1(8)
N2 C3 H3 108.4
C2 C3 C4 106.4(8)
C2 C3 H3 116.8
C4 C3 H3 106.3
S C4 C3 110.8(7)
S C4 H4a 109.1
S C4 H4b 109.1
C3 C4 H4a 109
C3 C4 H4b 109
H4a C4 H4b 109
O1 C5 N1 125.8(8)
O1 C5 N2 127.4(8)
N1 C5 N2 106.5(5)
C1 C6 C7 116(1)
C1 C6 H6a 107.7
C1 C6 H6b 107.7
C7 C6 H6a 107.7
C7 C6 H6b 107.7
H6a C6 H6b 109
C6 C7 C8 111(1)
C6 C7 H7a 108.9
C6 C7 H7b 108
C8 C7 H7a 108
C8 C7 H7b 108.9
H7a C7 H7b 109
C7 C8 C9 114(1)
C7 C8 H8a 108
C7 C8 H8b 108
C9 C8 H8a 108
C9 C8 H8b 108
H8a C8 H8b 109
C8 C9 C10 112(1)
C8 C9 H9a 108.8
C8 C9 H9b 108
C10 C9 H9a 108
C10 C9 H9b 108.8
H9a C9 H9b 109
O2 C10 O3 118(1)
O2 C10 C9 114(1)
O3 C10 C9 127(1)
O2 C11 C12 107(1)
O2 C11 H11a 109
O2 C11 H11b 109
C12 C11 H11a 109
C12 C11 H11b 109
H11a C11 H11b 109
C11 C12 C13 110(1)
C11 C12 C17 129(1)
C13 C12 C17 118(1)
C12 C13 C14 115(1)
C12 C13 H13 122
C14 C13 H13 122
C13 C14 C15 118(1)
C13 C14 H14 120
C15 C14 H14 120
C14 C15 C16 112(1)
C14 C15 H15 123
C16 C15 H15 123
C15 C16 C17 128(2)
C15 C16 H16 115
C17 C16 H16 115
C12 C17 C16 126(2)
C12 C17 H17 116
C16 C17 H17 116
O4 C18 N2 119.2(6)
O4 C18 C19 121.0(8)
N2 C18 C19 119.7(7)
P C19 C18 115.2(6)
P C19 H19a 108.0
P C19 H19b 108.0
C18 C19 H19a 108.0
C18 C19 H19b 108.0
H19a C19 H19b 109.5
O6 C20 C21 119(1)
O6 C20 H20a 106
O6 C20 H20b 106
C21 C20 H20a 106
C21 C20 H20b 106
H20a C20 H20b 109
C20 C21 H21a 109
C20 C21 H21b 109
C20 C21 H21c 109
H21a C21 H21b 109
H21a C21 H21c 109
H21b C21 H21c 109
O7 C22 C23 104(1)
O7 C22 H22a 110
O7 C22 H22b 110
C23 C22 H22a 110
C23 C22 H22b 110
H22a C22 H22b 109
C22 C23 H23a 109
C22 C23 H23b 109
C22 C23 H23c 109
H23a C23 H23b 109
H23a C23 H23c 109
H23b C23 H23c 109

loop_
_geom_bond_atom_site_label_1
_geom_bond_atom_site_label_2
_geom_bond_distance
S C1 1.77(1)
S C4 1.75(1)
P O5 1.465(5)
P O6 1.544(6)
P O7 1.580(7)
P C19 1.77(1)
O1 C5 1.215(8)
O2 C10 1.25(2)
O2 C11 1.58(2)
O3 C10 1.13(2)
O4 C18 1.219(9)
O6 C20 1.36(2)
O7 C22 1.53(2)
N1 C2 1.452(8)
N1 C5 1.35(1)
N1 H1N 0.95
N2 C3 1.464(8)
N2 C5 1.403(9)
N2 C18 1.37(1)
C1 C2 1.51(1)
C1 C6 1.55(2)
C1 H1 0.95
C2 C3 1.55(1)
C2 H2 0.95
C3 C4 1.48(1)
C3 H3 0.95
C4 H4a 0.95
C4 H4b 0.95
C6 C7 1.45(2)
C6 H6a 0.95
C6 H6b 0.95
C7 C8 1.58(2)
C7 H7a 0.95
C7 H7b 0.95
C8 C9 1.39(2)
C8 H8a 0.95
C8 H8b 0.95
C9 C10 1.45(2)
C9 H9a 0.95
C9 H9b 0.95
C11 C12 1.51(1)
C11 H11a 0.95
C11 H11b 0.95
C12 C13 1.35(2)
C12 C17 1.25(2)
C13 C14 1.44(2)
C13 H13 0.95
C14 C15 1.40(2)
C14 H14 0.95
C15 C16 1.29(3)
C15 H15 0.95
C16 C17 1.14(2)
C16 H16 0.95
C17 H17 0.95
C18 C19 1.50(1)
C19 H19a 0.95
C19 H19b 0.95
C20 C21 1.36(2)
C20 H20a 0.95
C20 H20b 0.95
C21 H21a 0.95
C21 H21b 0.95
C21 H21c 0.95
C22 C23 1.15(3)
C22 H22a 0.95
C22 H22b 0.95
C23 H23a 0.95
C23 H23b 0.95
C23 H23c 0.95

loop_
_geom_torsion_atom_site_label_1
_geom_torsion_atom_site_label_2
_geom_torsion_atom_site_label_3
_geom_torsion_atom_site_label_4
_geom_torsion
C4 S C1 C2 -41.0(6)
C4 S C1 C6 -170.7(7)
C1 S C4 C3 40.8(8)
O5 P O6 C20 -10(1)
O7 P O6 C20 116(1)
C19 P O6 C20 -137(1)
O5 P O7 C22 54(1)
O6 P O7 C22 -72.6(9)
C19 P O7 C22 178.6(9)
O5 P C19 C18 -140.5(6)
O6 P C19 C18 -13.9(7)
O7 P C19 C18 93.4(7)
C11 O2 C10 O3 0(1)
C11 O2 C10 C9 -173(1)
C10 O2 C11 C12 90(1)
P O6 C20 C21 -175(1)
P O7 C22 C23 -115(1)
C5 N1 C2 C1 118.9(9)
C5 N1 C2 C3 3.9(9)
C2 N1 C5 O1 -176.0(8)
C2 N1 C5 N2 -1.8(9)
C5 N2 C3 C2 3.6(8)
C5 N2 C3 C4 -112.5(8)
C18 N2 C3 C2 -176.3(7)
C18 N2 C3 C4 67.6(9)
C3 N2 C5 O1 172.7(8)
C3 N2 C5 N1 -1.3(8)
C18 N2 C5 O1 -7(1)
C18 N2 C5 N1 178.5(7)
C3 N2 C18 O4 2(1)
C3 N2 C18 C19 179.3(7)
C5 N2 C18 O4 -176.9(7)
C5 N2 C18 C19 -0(1)
S C1 C2 N1 -80.5(8)
S C1 C2 C3 31.3(8)
C6 C1 C2 N1 42(1)
C6 C1 C2 C3 154.7(9)
S C1 C6 C7 -173.8(8)
C2 C1 C6 C7 62(1)
N1 C2 C3 N2 -4.2(8)
N1 C2 C3 C4 117.9(7)
C1 C2 C3 N2 -124.2(7)
C1 C2 C3 C4 -2.2(9)
N2 C3 C4 S 86.4(9)
C2 C3 C4 S -28.4(9)
C1 C6 C7 C8 -178.7(8)
C6 C7 C8 C9 172.7(9)
C7 C8 C9 C10 178.9(9)
C8 C9 C10 O2 -176.(1)
C8 C9 C10 O3 9(1)
O2 C11 C12 C13 -98(1)
O2 C11 C12 C17 90(1)
C11 C12 C13 C14 -170(1)
C17 C12 C13 C14 1(1)
C11 C12 C17 C16 170(1)
C13 C12 C17 C16 0(2)
C12 C13 C14 C15 -0(1)
C13 C14 C15 C16 -1(2)
C14 C15 C16 C17 3(3)
C15 C16 C17 C12 -3(3)
O4 C18 C19 P -96.1(8)
N2 C18 C19 P 87.6(9)
